data_7233304
loop_
_publ_author_name
'Weekes, Rohan J.'
'Hawes, Chris S.'

_publ_section_title
;
 Synthesis, coordination chemistry and photophysical properties of
 naphtho-fused pyrazole ligands
;
_journal_issue 34
_journal_name_full CrystEngComm
_journal_page_first 5152
_journal_paper_doi 10.1039/C9CE01074B
_journal_volume 21
_journal_year 2019
_chemical_formula_moiety 'C16 H11 N3'
_chemical_formula_sum 'C16 H11 N3'
_chemical_formula_weight 245.28
_space_group_crystal_system monoclinic
_space_group_IT_number 14
_space_group_name_Hall '-P 2ybc'
_space_group_name_H-M_alt 'P 1 21/c 1'
_symmetry_space_group_name_Hall '-P 2ybc'
_symmetry_space_group_name_H-M 'P 1 21/c 1'
_atom_sites_solution_hydrogens geom
_atom_sites_solution_primary dual
_audit_creation_date 2019-06-20
_audit_creation_method
;
Olex2 1.2
(compiled 2018.05.29 svn.r3508 for OlexSys, GUI svn.r5506)
;
_audit_update_record
;
2019-07-06 deposited with the CCDC.    2019-08-01 downloaded from the CCDC.
;
_cell_angle_alpha 90
_cell_angle_beta 92.7690(10)
_cell_angle_gamma 90
_cell_formula_units_Z 12
_cell_length_a 11.9823(4)
_cell_length_b 13.3952(5)
_cell_length_c 21.6046(8)
_cell_measurement_reflns_used 9115
_cell_measurement_temperature 150(2)
_cell_measurement_theta_max 32.06
_cell_measurement_theta_min 3.49
_cell_volume 3463.6(2)
_computing_cell_refinement 'SAINT V8.38A (2016)'
_computing_data_reduction 'SAINT V8.38A (2016)'
_computing_molecular_graphics 'Olex2 (Dolomanov et al., 2009)'
_computing_publication_material 'Olex2 (Dolomanov et al., 2009)'
_computing_structure_refinement 'ShelXL (Sheldrick, 2015)'
_computing_structure_solution 'ShelXT (Sheldrick, 2015)'
_diffrn_ambient_temperature 149.99
_diffrn_measured_fraction_theta_full 0.998
_diffrn_measured_fraction_theta_max 0.998
_diffrn_measurement_device_type 'Bruker APEX-II CCD'
_diffrn_measurement_method '\f and \w scans'
_diffrn_radiation_type MoK\a
_diffrn_radiation_wavelength 0.71073
_diffrn_reflns_av_R_equivalents 0.0752
_diffrn_reflns_av_unetI/netI 0.0435
_diffrn_reflns_Laue_measured_fraction_full 0.998
_diffrn_reflns_Laue_measured_fraction_max 0.998
_diffrn_reflns_limit_h_max 15
_diffrn_reflns_limit_h_min -15
_diffrn_reflns_limit_k_max 17
_diffrn_reflns_limit_k_min -17
_diffrn_reflns_limit_l_max 28
_diffrn_reflns_limit_l_min -28
_diffrn_reflns_number 48385
_diffrn_reflns_point_group_measured_fraction_full 0.998
_diffrn_reflns_point_group_measured_fraction_max 0.998
_diffrn_reflns_theta_full 25.242
_diffrn_reflns_theta_max 27.484
_diffrn_reflns_theta_min 2.909
_diffrn_standards_number 0
_exptl_absorpt_coefficient_mu 0.086
_exptl_absorpt_correction_T_max 0.7463
_exptl_absorpt_correction_T_min 0.6932
_exptl_absorpt_correction_type multi-scan
_exptl_absorpt_process_details
'SADABS-2016/2 (Bruker,2016/2) was used for absorption correction. wR2(int) was 0.0675 before and 0.0618 after correction. The Ratio of minimum to maximum transmission is 0.9288. The \l/2 correction factor is Not present.'
_exptl_crystal_colour colourless
_exptl_crystal_colour_primary colourless
_exptl_crystal_density_diffrn 1.411
_exptl_crystal_description block
_exptl_crystal_F_000 1536
_exptl_crystal_size_max 0.28
_exptl_crystal_size_mid 0.26
_exptl_crystal_size_min 0.23
_refine_diff_density_max 0.309
_refine_diff_density_min -0.265
_refine_diff_density_rms 0.049
_refine_ls_extinction_method none
_refine_ls_goodness_of_fit_ref 1.024
_refine_ls_hydrogen_treatment constr
_refine_ls_matrix_type full
_refine_ls_number_parameters 514
_refine_ls_number_reflns 7934
_refine_ls_number_restraints 0
_refine_ls_restrained_S_all 1.024
_refine_ls_R_factor_all 0.0980
_refine_ls_R_factor_gt 0.0533
_refine_ls_shift/su_max 0.000
_refine_ls_shift/su_mean 0.000
_refine_ls_structure_factor_coef Fsqd
_refine_ls_weighting_details 'w=1/[\s^2^(Fo^2^)+(0.0573P)^2^+1.8560P] where P=(Fo^2^+2Fc^2^)/3'
_refine_ls_weighting_scheme calc
_refine_ls_wR_factor_gt 0.1178
_refine_ls_wR_factor_ref 0.1410
_reflns_Friedel_coverage 0.000
_reflns_number_gt 4989
_reflns_number_total 7934
_reflns_threshold_expression 'I > 2\s(I)'
_cod_data_source_file c9ce01074b2.cif
_cod_data_source_block L2
_cod_depositor_comments 'Adding full bibliography for 7233301--7233306.cif.'
_cod_database_code 7233304
_shelx_shelxl_version_number 2017/1
_shelx_space_group_comment
;
The symmetry employed for this shelxl refinement is uniquely defined
by the following loop, which should always be used as a source of
symmetry information in preference to the above space-group names.
They are only intended as comments.
;
_shelx_estimated_absorpt_t_max 0.980
_shelx_estimated_absorpt_t_min 0.976
_olex2_refinement_description
;
1. Fixed Uiso
 At 1.2 times of:
  All C(H) groups
2.a Aromatic/amide H refined with riding coordinates:
 C1(H1), C2(H2), C3(H3), C4(H4), C6(H6), C8(H8), C9(H9), C11(H11), C12(H12),
 C13(H13), C14(H14), C17(H17), C18(H18), C19(H19), C20(H20), C22(H22), C24(H24),
  C25(H25), C27(H27), C28(H28), C29(H29), C30(H30), C33(H33), C34(H34),
 C35(H35), C36(H36), C38(H38), C40(H40), C41(H41), C43(H43), C44(H44), C45(H45),
  C46(H46)
;
_olex2_submission_special_instructions 'No special instructions were received'

loop_
_space_group_symop_operation_xyz
'x, y, z'
'-x, y+1/2, -z+1/2'
'-x, -y, -z'
'x, -y-1/2, z-1/2'

loop_
_atom_site_label
_atom_site_type_symbol
_atom_site_fract_x
_atom_site_fract_y
_atom_site_fract_z
_atom_site_U_iso_or_equiv
_atom_site_adp_type
_atom_site_occupancy
_atom_site_site_symmetry_order
_atom_site_calc_flag
_atom_site_refinement_flags_posn
N1 N 0.20838(13) 0.83201(12) 0.30963(7) 0.0180(3) Uani 1 1 d .
N2 N 0.28016(13) 0.88355(11) 0.27429(7) 0.0176(3) Uani 1 1 d .
N3 N 0.31475(14) 0.99253(12) 0.19499(7) 0.0214(4) Uani 1 1 d .
C1 C 0.27840(17) 1.05584(15) 0.15026(9) 0.0241(4) Uani 1 1 d .
H1 H 0.332404 1.088503 0.126635 0.029 Uiso 1 1 calc R
C2 C 0.16695(17) 1.07614(15) 0.13667(9) 0.0221(4) Uani 1 1 d .
H2 H 0.144949 1.122074 0.104870 0.026 Uiso 1 1 calc R
C3 C 0.08814(17) 1.02783(15) 0.17056(9) 0.0215(4) Uani 1 1 d .
H3 H 0.010734 1.039497 0.161971 0.026 Uiso 1 1 calc R
C4 C 0.12302(16) 0.96249(14) 0.21700(9) 0.0197(4) Uani 1 1 d .
H4 H 0.070915 0.928388 0.241161 0.024 Uiso 1 1 calc R
C5 C 0.23726(16) 0.94865(13) 0.22696(8) 0.0165(4) Uani 1 1 d .
C6 C 0.38949(15) 0.86505(14) 0.28923(9) 0.0182(4) Uani 1 1 d .
H6 H 0.452250 0.893106 0.270363 0.022 Uiso 1 1 calc R
C7 C 0.39112(15) 0.79733(14) 0.33733(8) 0.0174(4) Uani 1 1 d .
C8 C 0.47734(16) 0.74645(14) 0.37265(9) 0.0196(4) Uani 1 1 d .
H8 H 0.553814 0.758541 0.365623 0.023 Uiso 1 1 calc R
C9 C 0.44759(16) 0.68071(14) 0.41631(9) 0.0197(4) Uani 1 1 d .
H9 H 0.504586 0.646085 0.439640 0.024 Uiso 1 1 calc R
C10 C 0.33229(16) 0.66114(14) 0.42881(8) 0.0172(4) Uani 1 1 d .
C11 C 0.30510(17) 0.59254(15) 0.47519(9) 0.0218(4) Uani 1 1 d .
H11 H 0.363096 0.559633 0.498764 0.026 Uiso 1 1 calc R
C12 C 0.19557(17) 0.57285(15) 0.48659(9) 0.0241(4) Uani 1 1 d .
H12 H 0.178331 0.526696 0.518120 0.029 Uiso 1 1 calc R
C13 C 0.10933(17) 0.62022(15) 0.45216(9) 0.0233(4) Uani 1 1 d .
H13 H 0.033750 0.605610 0.460048 0.028 Uiso 1 1 calc R
C14 C 0.13345(16) 0.68801(14) 0.40681(9) 0.0203(4) Uani 1 1 d .
H14 H 0.074423 0.720200 0.383644 0.024 Uiso 1 1 calc R
C15 C 0.24467(15) 0.70975(13) 0.39468(8) 0.0167(4) Uani 1 1 d .
C16 C 0.27709(15) 0.77936(14) 0.34790(8) 0.0162(4) Uani 1 1 d .
N4 N 0.20468(13) 0.48641(11) 0.31353(7) 0.0170(3) Uani 1 1 d .
N5 N 0.28077(13) 0.53795(11) 0.28130(7) 0.0164(3) Uani 1 1 d .
N6 N 0.32618(13) 0.65139(12) 0.20618(7) 0.0199(4) Uani 1 1 d .
C17 C 0.29568(17) 0.71694(14) 0.16154(9) 0.0219(4) Uani 1 1 d .
H17 H 0.352860 0.749383 0.140145 0.026 Uiso 1 1 calc R
C18 C 0.18619(17) 0.73989(14) 0.14494(9) 0.0220(4) Uani 1 1 d .
H18 H 0.168434 0.787374 0.113313 0.026 Uiso 1 1 calc R
C19 C 0.10277(16) 0.69184(14) 0.17563(9) 0.0207(4) Uani 1 1 d .
H19 H 0.026447 0.705828 0.165179 0.025 Uiso 1 1 calc R
C20 C 0.13127(16) 0.62348(14) 0.22152(8) 0.0187(4) Uani 1 1 d .
H20 H 0.075790 0.589327 0.243285 0.022 Uiso 1 1 calc R
C21 C 0.24399(15) 0.60668(13) 0.23455(8) 0.0157(4) Uani 1 1 d .
C22 C 0.38844(15) 0.51767(14) 0.29900(8) 0.0175(4) Uani 1 1 d .
H22 H 0.453432 0.545681 0.282416 0.021 Uiso 1 1 calc R
C23 C 0.38461(15) 0.44829(14) 0.34585(8) 0.0170(4) Uani 1 1 d .
C24 C 0.46642(16) 0.39788(15) 0.38438(9) 0.0211(4) Uani 1 1 d .
H24 H 0.543841 0.408994 0.379623 0.025 Uiso 1 1 calc R
C25 C 0.43167(17) 0.33403(15) 0.42776(9) 0.0220(4) Uani 1 1 d .
H25 H 0.486060 0.299604 0.453101 0.026 Uiso 1 1 calc R
C26 C 0.31507(16) 0.31616(14) 0.43705(8) 0.0195(4) Uani 1 1 d .
C27 C 0.28135(18) 0.25014(15) 0.48371(9) 0.0243(4) Uani 1 1 d .
H27 H 0.336298 0.217881 0.509820 0.029 Uiso 1 1 calc R
C28 C 0.17036(18) 0.23212(15) 0.49171(9) 0.0256(5) Uani 1 1 d .
H28 H 0.149036 0.187942 0.523447 0.031 Uiso 1 1 calc R
C29 C 0.08822(17) 0.27845(15) 0.45339(9) 0.0234(4) Uani 1 1 d .
H29 H 0.011506 0.264777 0.458793 0.028 Uiso 1 1 calc R
C30 C 0.11821(16) 0.34353(14) 0.40805(9) 0.0200(4) Uani 1 1 d .
H30 H 0.062054 0.375035 0.382376 0.024 Uiso 1 1 calc R
C31 C 0.23133(16) 0.36389(14) 0.39935(8) 0.0173(4) Uani 1 1 d .
C32 C 0.26845(15) 0.43196(13) 0.35310(8) 0.0159(4) Uani 1 1 d .
N7 N 0.28895(13) 0.34037(11) 0.18842(7) 0.0169(3) Uani 1 1 d .
N8 N 0.21470(12) 0.28888(11) 0.22175(7) 0.0159(3) Uani 1 1 d .
N9 N 0.17385(13) 0.17713(12) 0.29872(7) 0.0189(3) Uani 1 1 d .
C33 C 0.20675(16) 0.11248(14) 0.34331(9) 0.0211(4) Uani 1 1 d .
H33 H 0.150894 0.080472 0.365946 0.025 Uiso 1 1 calc R
C34 C 0.31691(17) 0.08983(14) 0.35818(9) 0.0219(4) Uani 1 1 d .
H34 H 0.336370 0.043401 0.390143 0.026 Uiso 1 1 calc R
C35 C 0.39861(17) 0.13646(15) 0.32535(9) 0.0220(4) Uani 1 1 d .
H35 H 0.475307 0.121801 0.334188 0.026 Uiso 1 1 calc R
C36 C 0.36746(16) 0.20460(14) 0.27956(8) 0.0188(4) Uani 1 1 d .
H36 H 0.421473 0.238609 0.256641 0.023 Uiso 1 1 calc R
C37 C 0.25399(15) 0.22105(13) 0.26860(8) 0.0163(4) Uani 1 1 d .
C38 C 0.10663(15) 0.30854(14) 0.20509(9) 0.0177(4) Uani 1 1 d .
H38 H 0.042480 0.280405 0.222513 0.021 Uiso 1 1 calc R
C39 C 0.10818(15) 0.37756(14) 0.15780(8) 0.0168(4) Uani 1 1 d .
C40 C 0.02479(16) 0.42936(14) 0.12085(9) 0.0193(4) Uani 1 1 d .
H40 H -0.052356 0.418136 0.126454 0.023 Uiso 1 1 calc R
C41 C 0.05799(16) 0.49469(14) 0.07776(9) 0.0199(4) Uani 1 1 d .
H41 H 0.002781 0.530138 0.053582 0.024 Uiso 1 1 calc R
C42 C 0.17434(16) 0.51253(14) 0.06715(8) 0.0187(4) Uani 1 1 d .
C43 C 0.20636(17) 0.57935(15) 0.02067(9) 0.0224(4) Uani 1 1 d .
H43 H 0.150382 0.612327 -0.004366 0.027 Uiso 1 1 calc R
C44 C 0.31709(18) 0.59753(15) 0.01099(9) 0.0250(4) Uani 1 1 d .
H44 H 0.337007 0.642288 -0.020754 0.030 Uiso 1 1 calc R
C45 C 0.40048(17) 0.55017(15) 0.04785(9) 0.0228(4) Uani 1 1 d .
H45 H 0.476894 0.564059 0.041674 0.027 Uiso 1 1 calc R
C46 C 0.37227(16) 0.48354(14) 0.09303(9) 0.0193(4) Uani 1 1 d .
H46 H 0.429378 0.451058 0.117520 0.023 Uiso 1 1 calc R
C47 C 0.25967(16) 0.46330(14) 0.10312(8) 0.0169(4) Uani 1 1 d .
C48 C 0.22343(15) 0.39451(13) 0.14929(8) 0.0154(4) Uani 1 1 d .

loop_
_atom_site_aniso_label
_atom_site_aniso_U_11
_atom_site_aniso_U_22
_atom_site_aniso_U_33
_atom_site_aniso_U_23
_atom_site_aniso_U_13
_atom_site_aniso_U_12
N1 0.0189(8) 0.0172(8) 0.0181(8) -0.0015(6) 0.0035(6) -0.0013(6)
N2 0.0171(8) 0.0170(8) 0.0188(8) -0.0017(7) 0.0029(6) -0.0005(6)
N3 0.0220(9) 0.0212(9) 0.0214(8) 0.0006(7) 0.0032(7) -0.0011(7)
C1 0.0262(11) 0.0227(10) 0.0237(10) 0.0013(8) 0.0057(8) -0.0036(9)
C2 0.0291(11) 0.0181(10) 0.0189(9) -0.0004(8) -0.0006(8) 0.0014(8)
C3 0.0218(10) 0.0205(10) 0.0222(10) -0.0038(8) 0.0006(8) 0.0010(8)
C4 0.0193(10) 0.0199(10) 0.0201(9) -0.0010(8) 0.0038(7) -0.0007(8)
C5 0.0206(10) 0.0136(9) 0.0155(9) -0.0042(7) 0.0017(7) 0.0009(7)
C6 0.0172(9) 0.0172(10) 0.0204(9) -0.0021(8) 0.0024(7) -0.0034(8)
C7 0.0185(9) 0.0169(9) 0.0169(9) -0.0047(7) 0.0032(7) -0.0015(7)
C8 0.0163(9) 0.0198(10) 0.0227(10) -0.0040(8) 0.0010(7) -0.0002(8)
C9 0.0192(10) 0.0194(10) 0.0203(9) -0.0031(8) -0.0012(7) 0.0022(8)
C10 0.0198(9) 0.0163(9) 0.0156(9) -0.0056(7) 0.0016(7) -0.0008(7)
C11 0.0267(11) 0.0204(10) 0.0182(9) -0.0002(8) -0.0003(8) 0.0002(8)
C12 0.0316(11) 0.0232(10) 0.0179(9) 0.0005(8) 0.0050(8) -0.0055(9)
C13 0.0222(10) 0.0246(11) 0.0237(10) -0.0043(8) 0.0070(8) -0.0058(8)
C14 0.0204(10) 0.0198(10) 0.0210(9) -0.0031(8) 0.0019(8) -0.0006(8)
C15 0.0205(9) 0.0144(9) 0.0153(9) -0.0056(7) 0.0027(7) -0.0011(7)
C16 0.0167(9) 0.0149(9) 0.0171(9) -0.0049(7) 0.0023(7) 0.0004(7)
N4 0.0198(8) 0.0149(8) 0.0165(8) -0.0020(6) 0.0042(6) -0.0019(6)
N5 0.0170(8) 0.0161(8) 0.0165(7) -0.0024(6) 0.0034(6) -0.0003(6)
N6 0.0200(8) 0.0182(8) 0.0219(8) -0.0021(7) 0.0038(6) -0.0026(7)
C17 0.0251(11) 0.0179(10) 0.0230(10) 0.0019(8) 0.0054(8) -0.0041(8)
C18 0.0275(11) 0.0173(10) 0.0211(10) 0.0013(8) 0.0011(8) 0.0019(8)
C19 0.0210(10) 0.0211(10) 0.0198(9) -0.0009(8) 0.0007(8) 0.0022(8)
C20 0.0194(10) 0.0180(10) 0.0189(9) -0.0026(8) 0.0038(7) -0.0028(8)
C21 0.0206(9) 0.0113(9) 0.0154(8) -0.0034(7) 0.0025(7) -0.0007(7)
C22 0.0171(9) 0.0165(9) 0.0189(9) -0.0038(7) 0.0019(7) -0.0011(7)
C23 0.0189(9) 0.0161(9) 0.0162(9) -0.0045(7) 0.0023(7) -0.0012(7)
C24 0.0171(9) 0.0231(10) 0.0230(10) -0.0056(8) -0.0004(8) -0.0008(8)
C25 0.0229(10) 0.0211(10) 0.0216(10) -0.0013(8) -0.0029(8) 0.0017(8)
C26 0.0242(10) 0.0176(9) 0.0167(9) -0.0041(7) 0.0002(7) -0.0014(8)
C27 0.0310(11) 0.0228(10) 0.0188(10) 0.0014(8) -0.0009(8) 0.0006(9)
C28 0.0360(12) 0.0212(10) 0.0201(10) 0.0024(8) 0.0054(9) -0.0045(9)
C29 0.0245(10) 0.0224(10) 0.0237(10) -0.0032(8) 0.0058(8) -0.0047(8)
C30 0.0218(10) 0.0169(9) 0.0214(9) -0.0037(8) 0.0022(8) 0.0001(8)
C31 0.0217(10) 0.0146(9) 0.0157(9) -0.0036(7) 0.0009(7) -0.0011(7)
C32 0.0186(9) 0.0133(9) 0.0160(9) -0.0047(7) 0.0019(7) 0.0005(7)
N7 0.0178(8) 0.0159(8) 0.0172(8) 0.0004(6) 0.0027(6) -0.0003(6)
N8 0.0164(8) 0.0149(8) 0.0166(8) -0.0015(6) 0.0037(6) -0.0014(6)
N9 0.0195(8) 0.0167(8) 0.0209(8) -0.0014(7) 0.0041(6) -0.0027(6)
C33 0.0247(10) 0.0180(10) 0.0210(10) 0.0003(8) 0.0053(8) -0.0056(8)
C34 0.0294(11) 0.0170(10) 0.0190(9) 0.0001(8) -0.0016(8) -0.0003(8)
C35 0.0203(10) 0.0244(11) 0.0210(9) -0.0018(8) -0.0013(8) 0.0014(8)
C36 0.0198(10) 0.0195(10) 0.0171(9) -0.0017(8) 0.0026(7) -0.0014(8)
C37 0.0199(10) 0.0145(9) 0.0146(9) -0.0032(7) 0.0024(7) 0.0000(7)
C38 0.0148(9) 0.0175(9) 0.0210(9) -0.0022(8) 0.0022(7) -0.0011(7)
C39 0.0170(9) 0.0143(9) 0.0192(9) -0.0046(7) 0.0029(7) 0.0004(7)
C40 0.0153(9) 0.0192(10) 0.0235(10) -0.0035(8) 0.0001(7) 0.0019(8)
C41 0.0196(10) 0.0197(10) 0.0203(9) -0.0022(8) -0.0016(7) 0.0050(8)
C42 0.0232(10) 0.0155(9) 0.0174(9) -0.0029(7) 0.0002(7) 0.0014(8)
C43 0.0278(11) 0.0202(10) 0.0190(10) 0.0017(8) -0.0005(8) 0.0025(8)
C44 0.0327(12) 0.0233(11) 0.0192(10) 0.0027(8) 0.0051(8) -0.0020(9)
C45 0.0236(10) 0.0235(10) 0.0218(10) -0.0008(8) 0.0057(8) -0.0026(8)
C46 0.0193(10) 0.0194(10) 0.0193(9) -0.0012(8) 0.0018(7) 0.0009(8)
C47 0.0197(9) 0.0145(9) 0.0166(9) -0.0024(7) 0.0025(7) 0.0004(7)
C48 0.0160(9) 0.0136(9) 0.0167(9) -0.0030(7) 0.0007(7) 0.0004(7)

loop_
_atom_type_symbol
_atom_type_description
_atom_type_scat_dispersion_real
_atom_type_scat_dispersion_imag
_atom_type_scat_source
C C 0.0033 0.0016 'International Tables Vol C Tables 4.2.6.8 and 6.1.1.4'
H H 0.0000 0.0000 'International Tables Vol C Tables 4.2.6.8 and 6.1.1.4'
N N 0.0061 0.0033 'International Tables Vol C Tables 4.2.6.8 and 6.1.1.4'

loop_
_geom_angle_atom_site_label_1
_geom_angle_atom_site_label_2
_geom_angle_atom_site_label_3
_geom_angle
C16 N1 N2 103.09(15)
N1 N2 C5 119.81(15)
C6 N2 N1 113.69(15)
C6 N2 C5 126.50(16)
C5 N3 C1 116.46(17)
N3 C1 H1 118.2
N3 C1 C2 123.67(19)
C2 C1 H1 118.2
C1 C2 H2 120.9
C1 C2 C3 118.25(18)
C3 C2 H2 120.9
C2 C3 H3 120.3
C4 C3 C2 119.39(19)
C4 C3 H3 120.3
C3 C4 H4 121.3
C3 C4 C5 117.32(18)
C5 C4 H4 121.3
N3 C5 N2 114.21(16)
N3 C5 C4 124.90(18)
C4 C5 N2 120.89(17)
N2 C6 H6 126.9
N2 C6 C7 106.13(16)
C7 C6 H6 126.9
C6 C7 C8 134.47(17)
C6 C7 C16 104.75(17)
C16 C7 C8 120.75(17)
C7 C8 H8 120.8
C9 C8 C7 118.42(17)
C9 C8 H8 120.8
C8 C9 H9 118.8
C8 C9 C10 122.41(18)
C10 C9 H9 118.8
C11 C10 C9 120.50(17)
C11 C10 C15 118.69(17)
C15 C10 C9 120.81(17)
C10 C11 H11 119.7
C12 C11 C10 120.59(19)
C12 C11 H11 119.7
C11 C12 H12 119.8
C11 C12 C13 120.43(18)
C13 C12 H12 119.8
C12 C13 H13 119.9
C14 C13 C12 120.23(18)
C14 C13 H13 119.9
C13 C14 H14 119.9
C13 C14 C15 120.29(18)
C15 C14 H14 119.9
C10 C15 C16 116.44(16)
C14 C15 C10 119.76(17)
C14 C15 C16 123.80(17)
N1 C16 C7 112.33(16)
N1 C16 C15 126.50(17)
C7 C16 C15 121.16(17)
C32 N4 N5 103.16(15)
N4 N5 C21 119.98(15)
C22 N5 N4 113.95(15)
C22 N5 C21 126.07(16)
C21 N6 C17 116.40(17)
N6 C17 H17 118.1
N6 C17 C18 123.77(18)
C18 C17 H17 118.1
C17 C18 H18 120.9
C17 C18 C19 118.16(18)
C19 C18 H18 120.9
C18 C19 H19 120.2
C20 C19 C18 119.54(18)
C20 C19 H19 120.2
C19 C20 H20 121.3
C19 C20 C21 117.31(17)
C21 C20 H20 121.3
N6 C21 N5 114.14(16)
N6 C21 C20 124.81(17)
C20 C21 N5 121.05(16)
N5 C22 H22 126.9
N5 C22 C23 106.12(16)
C23 C22 H22 126.9
C22 C23 C24 134.67(18)
C22 C23 C32 104.59(16)
C32 C23 C24 120.72(17)
C23 C24 H24 120.7
C25 C24 C23 118.65(18)
C25 C24 H24 120.7
C24 C25 H25 118.8
C24 C25 C26 122.40(18)
C26 C25 H25 118.8
C27 C26 C25 121.02(18)
C31 C26 C25 120.69(17)
C31 C26 C27 118.29(18)
C26 C27 H27 119.6
C28 C27 C26 120.81(19)
C28 C27 H27 119.6
C27 C28 H28 119.8
C27 C28 C29 120.39(18)
C29 C28 H28 119.8
C28 C29 H29 119.9
C30 C29 C28 120.19(19)
C30 C29 H29 119.9
C29 C30 H30 119.8
C29 C30 C31 120.45(19)
C31 C30 H30 119.8
C26 C31 C32 116.87(17)
C30 C31 C26 119.85(17)
C30 C31 C32 123.28(17)
N4 C32 C23 112.18(16)
N4 C32 C31 127.16(17)
C23 C32 C31 120.66(17)
C48 N7 N8 103.32(15)
N7 N8 C37 119.88(15)
C38 N8 N7 113.76(15)
C38 N8 C37 126.36(16)
C37 N9 C33 116.45(17)
N9 C33 H33 118.1
N9 C33 C34 123.72(18)
C34 C33 H33 118.1
C33 C34 H34 120.8
C33 C34 C35 118.32(18)
C35 C34 H34 120.8
C34 C35 H35 120.3
C36 C35 C34 119.37(18)
C36 C35 H35 120.3
C35 C36 H36 121.5
C35 C36 C37 117.09(18)
C37 C36 H36 121.5
N9 C37 N8 114.24(16)
N9 C37 C36 125.03(17)
C36 C37 N8 120.73(17)
N8 C38 H38 126.9
N8 C38 C39 106.30(16)
C39 C38 H38 126.9
C38 C39 C40 134.90(17)
C38 C39 C48 104.54(16)
C48 C39 C40 120.56(17)
C39 C40 H40 120.7
C41 C40 C39 118.57(17)
C41 C40 H40 120.7
C40 C41 H41 118.8
C40 C41 C42 122.36(18)
C42 C41 H41 118.8
C43 C42 C41 121.03(17)
C43 C42 C47 118.13(17)
C47 C42 C41 120.84(17)
C42 C43 H43 119.4
C44 C43 C42 121.19(18)
C44 C43 H43 119.4
C43 C44 H44 120.0
C43 C44 C45 120.06(18)
C45 C44 H44 120.0
C44 C45 H45 119.9
C46 C45 C44 120.29(18)
C46 C45 H45 119.9
C45 C46 H46 119.8
C45 C46 C47 120.41(18)
C47 C46 H46 119.8
C42 C47 C48 116.35(16)
C46 C47 C42 119.90(17)
C46 C47 C48 123.74(17)
N7 C48 C39 112.08(16)
N7 C48 C47 126.62(17)
C39 C48 C47 121.30(16)

loop_
_geom_bond_atom_site_label_1
_geom_bond_atom_site_label_2
_geom_bond_distance
N1 N2 1.365(2)
N1 C16 1.339(2)
N2 C5 1.421(2)
N2 C6 1.357(2)
N3 C1 1.342(3)
N3 C5 1.322(2)
C1 H1 0.9500
C1 C2 1.381(3)
C2 H2 0.9500
C2 C3 1.383(3)
C3 H3 0.9500
C3 C4 1.381(3)
C4 H4 0.9500
C4 C5 1.388(3)
C6 H6 0.9500
C6 C7 1.379(3)
C7 C8 1.428(3)
C7 C16 1.417(3)
C8 H8 0.9500
C8 C9 1.351(3)
C9 H9 0.9500
C9 C10 1.444(3)
C10 C11 1.409(3)
C10 C15 1.413(3)
C11 H11 0.9500
C11 C12 1.373(3)
C12 H12 0.9500
C12 C13 1.396(3)
C13 H13 0.9500
C13 C14 1.377(3)
C14 H14 0.9500
C14 C15 1.401(3)
C15 C16 1.442(3)
N4 N5 1.362(2)
N4 C32 1.335(2)
N5 C21 1.421(2)
N5 C22 1.355(2)
N6 C17 1.342(3)
N6 C21 1.328(2)
C17 H17 0.9500
C17 C18 1.378(3)
C18 H18 0.9500
C18 C19 1.385(3)
C19 H19 0.9500
C19 C20 1.380(3)
C20 H20 0.9500
C20 C21 1.385(3)
C22 H22 0.9500
C22 C23 1.377(3)
C23 C24 1.425(3)
C23 C32 1.425(3)
C24 H24 0.9500
C24 C25 1.349(3)
C25 H25 0.9500
C25 C26 1.441(3)
C26 C27 1.414(3)
C26 C31 1.414(3)
C27 H27 0.9500
C27 C28 1.371(3)
C28 H28 0.9500
C28 C29 1.400(3)
C29 H29 0.9500
C29 C30 1.372(3)
C30 H30 0.9500
C30 C31 1.404(3)
C31 C32 1.439(3)
N7 N8 1.359(2)
N7 C48 1.339(2)
N8 C37 1.423(2)
N8 C38 1.353(2)
N9 C33 1.340(2)
N9 C37 1.324(2)
C33 H33 0.9500
C33 C34 1.377(3)
C34 H34 0.9500
C34 C35 1.385(3)
C35 H35 0.9500
C35 C36 1.384(3)
C36 H36 0.9500
C36 C37 1.386(3)
C38 H38 0.9500
C38 C39 1.379(3)
C39 C40 1.428(3)
C39 C48 1.420(2)
C40 H40 0.9500
C40 C41 1.352(3)
C41 H41 0.9500
C41 C42 1.444(3)
C42 C43 1.412(3)
C42 C47 1.417(3)
C43 H43 0.9500
C43 C44 1.375(3)
C44 H44 0.9500
C44 C45 1.399(3)
C45 H45 0.9500
C45 C46 1.377(3)
C46 H46 0.9500
C46 C47 1.404(3)
C47 C48 1.440(3)
